data_4025159
loop_
_publ_author_name
'Mercedes Alonso'
'Roberto Chicharro'
'Carlos Miranda'
'Vicente J. Ar\'an'
'Miguel A. Maestro'
'Bernardo Herrad\'on'

_publ_section_title
;
 X-ray Diffraction, Solution Structure, and Computational Studies on
 Derivatives of (3-sec-Butyl-2,3-dihydro-1H-isoquinolin-4-ylidene)acetic
 Acid: Compounds with Activity as Calpain Inhibitors
;
_journal_name_full 'Journal of Organic Chemistry'
_journal_page_first 342
_journal_page_last 352
_journal_paper_doi 10.1021/jo902091u
_journal_volume 75
_journal_year 2010
_chemical_absolute_configuration ad
_chemical_formula_moiety 'C15 H17 N O2 S'
_chemical_formula_sum 'C15 H17 N O2 S'
_chemical_formula_weight 275.36
_chemical_name_systematic
; 
 ? 
;
_space_group_IT_number 19
_symmetry_cell_setting orthorhombic
_symmetry_space_group_name_Hall 'P 2ac 2ab'
_symmetry_space_group_name_H-M 'P 21 21 21'
_atom_sites_solution_hydrogens geom
_atom_sites_solution_primary direct
_atom_sites_solution_secondary difmap
_audit_creation_method SHELXL-97
_cell_angle_alpha 90.00
_cell_angle_beta 90.00
_cell_angle_gamma 90.00
_cell_formula_units_Z 4
_cell_length_a 6.0434(6)
_cell_length_b 14.1658(15)
_cell_length_c 16.4204(17)
_cell_measurement_temperature 293(2)
_cell_volume 1405.7(3)
_computing_cell_refinement 'Bruker SAINT'
_computing_data_collection 'Bruker SMART'
_computing_data_reduction 'Bruker SHELXTL'
_computing_molecular_graphics 'Bruker SHELXTL'
_computing_publication_material 'Bruker SHELXTL'
_computing_structure_refinement 'SHELXL-97 (Sheldrick, 1997)'
_computing_structure_solution 'SHELXS-97 (Sheldrick, 1997)'
_diffrn_ambient_temperature 293(2)
_diffrn_measured_fraction_theta_full 0.999
_diffrn_measured_fraction_theta_max 0.999
_diffrn_measurement_device_type 'CCD area detector'
_diffrn_measurement_method 'phi and omega scans'
_diffrn_radiation_monochromator graphite
_diffrn_radiation_source 'fine-focus sealed tube'
_diffrn_radiation_type MoK\a
_diffrn_radiation_wavelength 0.71073
_diffrn_reflns_av_R_equivalents 0.0513
_diffrn_reflns_av_sigmaI/netI 0.0645
_diffrn_reflns_limit_h_max 6
_diffrn_reflns_limit_h_min -7
_diffrn_reflns_limit_k_max 14
_diffrn_reflns_limit_k_min -17
_diffrn_reflns_limit_l_max 18
_diffrn_reflns_limit_l_min -20
_diffrn_reflns_number 7790
_diffrn_reflns_theta_full 25.73
_diffrn_reflns_theta_max 25.73
_diffrn_reflns_theta_min 1.90
_exptl_absorpt_coefficient_mu 0.228
_exptl_absorpt_correction_T_max 0.9842
_exptl_absorpt_correction_T_min 0.9453
_exptl_absorpt_correction_type multi-scan
_exptl_absorpt_process_details
; 
 Siemens SADABS program multi-scan
 Blessing, Acta Cryst. (1995) A51 33-38
;
_exptl_crystal_colour Yellow
_exptl_crystal_density_diffrn 1.301
_exptl_crystal_density_method 'not measured'
_exptl_crystal_description Plate
_exptl_crystal_F_000 584
_exptl_crystal_size_max 0.25
_exptl_crystal_size_mid 0.10
_exptl_crystal_size_min 0.07
_refine_diff_density_max 0.647
_refine_diff_density_min -0.394
_refine_diff_density_rms 0.097
_refine_ls_abs_structure_details 'Flack H D (1983), Acta Cryst. A39, 876-881'
_refine_ls_abs_structure_Flack 0.0(3)
_refine_ls_extinction_method none
_refine_ls_goodness_of_fit_ref 1.050
_refine_ls_hydrogen_treatment noref
_refine_ls_matrix_type full
_refine_ls_number_parameters 176
_refine_ls_number_reflns 2689
_refine_ls_number_restraints 0
_refine_ls_restrained_S_all 1.050
_refine_ls_R_factor_all 0.1285
_refine_ls_R_factor_gt 0.0814
_refine_ls_shift/su_max 0.005
_refine_ls_shift/su_mean 0.000
_refine_ls_structure_factor_coef Fsqd
_refine_ls_weighting_details 'calc w=1/[\s^2^(Fo^2^)+(0.1536P)^2^+1.0145P] where P=(Fo^2^+2Fc^2^)/3'
_refine_ls_weighting_scheme calc
_refine_ls_wR_factor_gt 0.2253
_refine_ls_wR_factor_ref 0.2655
_reflns_number_gt 1718
_reflns_number_total 2689
_reflns_threshold_expression >2sigma(I)
_cod_data_source_file jo902091u_si_004.cif
_cod_data_source_block anc1
_cod_depositor_comments
;
The following automatic conversions were performed:

'_symmetry_cell_setting' value 'Orthorhombic' changed to
'orthorhombic' according to the built-in table from CIF Core
dictionary named 'cif_core.dic' version 2.4.1 from
2010-06-29.

'_exptl_absorpt_correction_type' value 'Multi-scan'
changed to 'multi-scan' according to the built-in table from CIF Core
dictionary named 'cif_core.dic' version 2.4.1 from 2010-06-29.

Automatic conversion script
Id: cif_fix_values 1646 2011-03-28 12:23:43Z adriana 
;
_cod_database_code 4025159

loop_
_symmetry_equiv_pos_as_xyz
'x, y, z'
'-x+1/2, -y, z+1/2'
'-x, y+1/2, -z+1/2'
'x+1/2, -y+1/2, -z'

loop_
_atom_site_label
_atom_site_type_symbol
_atom_site_fract_x
_atom_site_fract_y
_atom_site_fract_z
_atom_site_U_iso_or_equiv
_atom_site_adp_type
_atom_site_occupancy
_atom_site_symmetry_multiplicity
_atom_site_calc_flag
_atom_site_refinement_flags
_atom_site_disorder_assembly
_atom_site_disorder_group
S1 S 0.8570(3) 0.99235(12) 0.39346(11) 0.0673(6) Uani 1 1 d . . .
O1 O 0.5996(8) 0.4836(3) 0.2587(3) 0.0691(14) Uani 1 1 d . . .
O2 O 0.5502(9) 0.6088(3) 0.1794(3) 0.0631(13) Uani 1 1 d . . .
H2A H 0.48(2) 0.575(8) 0.122(8) 0.20(6) Uiso 1 1 d . . .
N1 N 0.7636(8) 0.8636(3) 0.2842(3) 0.0440(12) Uani 1 1 d . . .
H1A H 0.6493 0.8981 0.2747 0.053 Uiso 1 1 calc R . .
C1 C 0.8974(10) 0.8912(4) 0.3426(3) 0.0445(13) Uani 1 1 d . . .
C2 C 1.0810(10) 0.8265(4) 0.3634(3) 0.0421(13) Uani 1 1 d . . .
C3 C 1.2533(12) 0.8555(5) 0.4149(4) 0.0558(16) Uani 1 1 d . . .
H3A H 1.2567 0.9172 0.4341 0.067 Uiso 1 1 calc R . .
C4 C 1.4170(11) 0.7934(5) 0.4371(4) 0.0603(18) Uani 1 1 d . . .
H4A H 1.5314 0.8139 0.4706 0.072 Uiso 1 1 calc R . .
C5 C 1.4143(11) 0.7032(6) 0.4110(4) 0.0618(18) Uani 1 1 d . . .
H5A H 1.5241 0.6614 0.4275 0.074 Uiso 1 1 calc R . .
C6 C 1.2439(11) 0.6723(5) 0.3583(4) 0.0539(16) Uani 1 1 d . . .
H6A H 1.2423 0.6105 0.3394 0.065 Uiso 1 1 calc R . .
C7 C 1.0782(10) 0.7355(4) 0.3349(3) 0.0445(14) Uani 1 1 d . . .
C8 C 0.8955(9) 0.7037(4) 0.2814(3) 0.0433(13) Uani 1 1 d . . .
C9 C 0.7922(12) 0.7798(4) 0.2340(3) 0.0514(16) Uani 1 1 d . . .
H9A H 0.6491 0.7589 0.2125 0.062 Uiso 1 1 calc R . .
C10 C 0.8364(10) 0.6117(4) 0.2807(3) 0.0480(14) Uani 1 1 d . . .
H10A H 0.9261 0.5723 0.3116 0.058 Uiso 1 1 calc R . .
C11 C 0.6529(11) 0.5641(4) 0.2388(4) 0.0524(15) Uani 1 1 d . . .
C12 C 0.966(3) 0.8110(6) 0.1552(4) 0.141(6) Uani 1 1 d . . .
H12A H 1.0958 0.8436 0.1773 0.169 Uiso 1 1 calc R . .
C13 C 0.820(4) 0.8825(9) 0.1083(5) 0.215(11) Uani 1 1 d . . .
H13A H 0.7578 0.9311 0.1429 0.258 Uiso 1 1 calc R . .
H13B H 0.7056 0.8526 0.0760 0.258 Uiso 1 1 calc R . .
C14 C 1.046(3) 0.9224(13) 0.0495(7) 0.204(9) Uani 1 1 d . . .
H14A H 0.9968 0.9704 0.0125 0.306 Uiso 1 1 calc R . .
H14B H 1.1071 0.8706 0.0193 0.306 Uiso 1 1 calc R . .
H14C H 1.1576 0.9481 0.0849 0.306 Uiso 1 1 calc R . .
C15 C 1.038(3) 0.7274(8) 0.1089(7) 0.155(6) Uani 1 1 d . . .
H15A H 1.1383 0.7464 0.0668 0.233 Uiso 1 1 calc R . .
H15B H 0.9111 0.6973 0.0850 0.233 Uiso 1 1 calc R . .
H15C H 1.1106 0.6839 0.1449 0.233 Uiso 1 1 calc R . .

loop_
_atom_site_aniso_label
_atom_site_aniso_U_11
_atom_site_aniso_U_22
_atom_site_aniso_U_33
_atom_site_aniso_U_23
_atom_site_aniso_U_13
_atom_site_aniso_U_12
S1 0.0750(12) 0.0508(10) 0.0762(12) -0.0214(9) -0.0160(10) 0.0065(9)
O1 0.077(3) 0.044(3) 0.086(3) 0.011(2) -0.025(3) -0.013(2)
O2 0.071(3) 0.052(3) 0.066(3) 0.004(2) -0.020(2) -0.004(2)
N1 0.045(3) 0.041(3) 0.046(3) -0.004(2) 0.001(2) 0.003(2)
C1 0.042(3) 0.049(3) 0.042(3) -0.002(2) 0.004(3) -0.005(3)
C2 0.040(3) 0.043(3) 0.044(3) 0.003(2) 0.006(3) -0.002(3)
C3 0.052(4) 0.064(4) 0.051(3) 0.003(3) -0.005(3) -0.014(3)
C4 0.040(3) 0.087(5) 0.054(4) 0.005(4) -0.002(3) -0.009(3)
C5 0.038(3) 0.094(5) 0.054(4) 0.015(4) -0.004(3) 0.005(3)
C6 0.045(3) 0.066(4) 0.051(3) 0.005(3) 0.006(3) 0.007(3)
C7 0.039(3) 0.052(3) 0.043(3) 0.010(3) 0.005(3) -0.002(3)
C8 0.040(3) 0.046(3) 0.045(3) -0.005(2) -0.003(3) 0.003(2)
C9 0.069(4) 0.036(3) 0.050(3) -0.003(3) -0.010(3) 0.010(3)
C10 0.051(3) 0.039(3) 0.054(3) 0.003(3) -0.006(3) 0.008(3)
C11 0.054(4) 0.043(3) 0.059(4) -0.002(3) -0.004(3) 0.012(3)
C12 0.325(18) 0.065(5) 0.033(3) 0.006(3) 0.019(6) 0.100(8)
C13 0.46(3) 0.124(9) 0.061(5) 0.029(6) 0.026(11) 0.168(15)
C14 0.176(14) 0.37(3) 0.067(6) -0.001(10) 0.029(8) -0.068(17)
C15 0.245(17) 0.104(8) 0.117(9) -0.013(7) 0.043(11) 0.049(10)

loop_
_atom_type_symbol
_atom_type_description
_atom_type_scat_dispersion_real
_atom_type_scat_dispersion_imag
_atom_type_scat_source
C C 0.0033 0.0016 'International Tables Vol C Tables 4.2.6.8 and 6.1.1.4'
H H 0.0000 0.0000 'International Tables Vol C Tables 4.2.6.8 and 6.1.1.4'
N N 0.0061 0.0033 'International Tables Vol C Tables 4.2.6.8 and 6.1.1.4'
O O 0.0106 0.0060 'International Tables Vol C Tables 4.2.6.8 and 6.1.1.4'
S S 0.1246 0.1234 'International Tables Vol C Tables 4.2.6.8 and 6.1.1.4'

loop_
_geom_angle_atom_site_label_1
_geom_angle_atom_site_label_2
_geom_angle_atom_site_label_3
_geom_angle
_geom_angle_site_symmetry_1
_geom_angle_site_symmetry_3
_geom_angle_publ_flag
C11 O2 H2A 126(6) . . ?
C1 N1 C9 125.6(5) . . ?
C1 N1 H1A 117.2 . . ?
C9 N1 H1A 117.2 . . ?
N1 C1 C2 116.5(5) . . ?
N1 C1 S1 121.9(5) . . ?
C2 C1 S1 121.6(4) . . ?
C7 C2 C3 119.3(6) . . ?
C7 C2 C1 119.6(5) . . ?
C3 C2 C1 121.0(5) . . ?
C4 C3 C2 120.5(6) . . ?
C4 C3 H3A 119.7 . . ?
C2 C3 H3A 119.7 . . ?
C5 C4 C3 120.9(6) . . ?
C5 C4 H4A 119.5 . . ?
C3 C4 H4A 119.5 . . ?
C4 C5 C6 119.8(7) . . ?
C4 C5 H5A 120.1 . . ?
C6 C5 H5A 120.1 . . ?
C7 C6 C5 119.5(6) . . ?
C7 C6 H6A 120.3 . . ?
C5 C6 H6A 120.3 . . ?
C2 C7 C6 120.0(6) . . ?
C2 C7 C8 119.8(5) . . ?
C6 C7 C8 120.2(5) . . ?
C10 C8 C9 126.2(5) . . ?
C10 C8 C7 119.7(5) . . ?
C9 C8 C7 114.1(5) . . ?
N1 C9 C8 110.4(5) . . ?
N1 C9 C12 106.7(5) . . ?
C8 C9 C12 109.1(5) . . ?
N1 C9 H9A 110.2 . . ?
C8 C9 H9A 110.2 . . ?
C12 C9 H9A 110.2 . . ?
C8 C10 C11 130.3(6) . . ?
C8 C10 H10A 114.9 . . ?
C11 C10 H10A 114.9 . . ?
O1 C11 O2 121.3(6) . . ?
O1 C11 C10 119.9(6) . . ?
O2 C11 C10 118.8(6) . . ?
C15 C12 C13 115.9(9) . . ?
C15 C12 C9 111.1(8) . . ?
C13 C12 C9 101.3(10) . . ?
C15 C12 H12A 109.4 . . ?
C13 C12 H12A 109.4 . . ?
C9 C12 H12A 109.4 . . ?
C12 C13 C14 92.5(13) . . ?
C12 C13 H13A 113.2 . . ?
C14 C13 H13A 113.2 . . ?
C12 C13 H13B 113.2 . . ?
C14 C13 H13B 113.2 . . ?
H13A C13 H13B 110.6 . . ?
C13 C14 H14A 109.5 . . ?
C13 C14 H14B 109.5 . . ?
H14A C14 H14B 109.5 . . ?
C13 C14 H14C 109.5 . . ?
H14A C14 H14C 109.5 . . ?
H14B C14 H14C 109.5 . . ?
C12 C15 H15A 109.5 . . ?
C12 C15 H15B 109.5 . . ?
H15A C15 H15B 109.5 . . ?
C12 C15 H15C 109.5 . . ?
H15A C15 H15C 109.5 . . ?
H15B C15 H15C 109.5 . . ?

loop_
_geom_bond_atom_site_label_1
_geom_bond_atom_site_label_2
_geom_bond_distance
_geom_bond_site_symmetry_2
_geom_bond_publ_flag
S1 C1 1.676(6) . ?
O1 C11 1.230(7) . ?
O2 C11 1.318(7) . ?
O2 H2A 1.13(13) . ?
N1 C1 1.315(7) . ?
N1 C9 1.456(7) . ?
N1 H1A 0.8600 . ?
C1 C2 1.479(8) . ?
C2 C7 1.372(8) . ?
C2 C3 1.403(9) . ?
C3 C4 1.373(10) . ?
C3 H3A 0.9300 . ?
C4 C5 1.348(10) . ?
C4 H4A 0.9300 . ?
C5 C6 1.414(9) . ?
C5 H5A 0.9300 . ?
C6 C7 1.397(8) . ?
C6 H6A 0.9300 . ?
C7 C8 1.481(8) . ?
C8 C10 1.352(8) . ?
C8 C9 1.468(8) . ?
C9 C12 1.723(13) . ?
C9 H9A 0.9800 . ?
C10 C11 1.468(9) . ?
C10 H10A 0.9300 . ?
C12 C15 1.474(12) . ?
C12 C13 1.546(15) . ?
C12 H12A 0.9800 . ?
C13 C14 1.76(2) . ?
C13 H13A 0.9700 . ?
C13 H13B 0.9700 . ?
C14 H14A 0.9600 . ?
C14 H14B 0.9600 . ?
C14 H14C 0.9600 . ?
C15 H15A 0.9600 . ?
C15 H15B 0.9600 . ?
C15 H15C 0.9600 . ?

loop_
_geom_hbond_atom_site_label_D
_geom_hbond_atom_site_label_H
_geom_hbond_atom_site_label_A
_geom_hbond_distance_DH
_geom_hbond_distance_HA
_geom_hbond_distance_DA
_geom_hbond_angle_DHA
_geom_hbond_site_symmetry_A
O2 H2A S1 1.13(13) 2.36(14) 3.195(5) 128(9) 3_645
N1 H1A O1 0.86 2.01 2.865(7) 173.4 3_655

loop_
_geom_torsion_atom_site_label_1
_geom_torsion_atom_site_label_2
_geom_torsion_atom_site_label_3
_geom_torsion_atom_site_label_4
_geom_torsion
_geom_torsion_site_symmetry_1
_geom_torsion_site_symmetry_2
_geom_torsion_site_symmetry_3
_geom_torsion_site_symmetry_4
_geom_torsion_publ_flag
C9 N1 C1 C2 -5.7(8) . . . . ?
C9 N1 C1 S1 176.5(5) . . . . ?
N1 C1 C2 C7 -13.5(8) . . . . ?
S1 C1 C2 C7 164.2(4) . . . . ?
N1 C1 C2 C3 169.4(5) . . . . ?
S1 C1 C2 C3 -12.8(8) . . . . ?
C7 C2 C3 C4 -0.4(9) . . . . ?
C1 C2 C3 C4 176.7(6) . . . . ?
C2 C3 C4 C5 -1.0(10) . . . . ?
C3 C4 C5 C6 1.6(10) . . . . ?
C4 C5 C6 C7 -1.0(9) . . . . ?
C3 C2 C7 C6 1.0(8) . . . . ?
C1 C2 C7 C6 -176.1(5) . . . . ?
C3 C2 C7 C8 179.2(5) . . . . ?
C1 C2 C7 C8 2.0(8) . . . . ?
C5 C6 C7 C2 -0.4(8) . . . . ?
C5 C6 C7 C8 -178.5(5) . . . . ?
C2 C7 C8 C10 -152.1(6) . . . . ?
C6 C7 C8 C10 26.0(8) . . . . ?
C2 C7 C8 C9 26.9(8) . . . . ?
C6 C7 C8 C9 -155.0(5) . . . . ?
C1 N1 C9 C8 33.7(8) . . . . ?
C1 N1 C9 C12 -84.8(7) . . . . ?
C10 C8 C9 N1 137.1(6) . . . . ?
C7 C8 C9 N1 -41.8(7) . . . . ?
C10 C8 C9 C12 -105.9(8) . . . . ?
C7 C8 C9 C12 75.2(7) . . . . ?
C9 C8 C10 C11 -4.2(11) . . . . ?
C7 C8 C10 C11 174.7(6) . . . . ?
C8 C10 C11 O1 -165.1(7) . . . . ?
C8 C10 C11 O2 15.8(10) . . . . ?
N1 C9 C12 C15 169.9(9) . . . . ?
C8 C9 C12 C15 50.6(11) . . . . ?
N1 C9 C12 C13 -66.4(10) . . . . ?
C8 C9 C12 C13 174.3(8) . . . . ?
C15 C12 C13 C14 -72.4(16) . . . . ?
C9 C12 C13 C14 167.2(8) . . . . ?

loop_
_cod_related_entry_id
_cod_related_entry_database
_cod_related_entry_code
1 ChemSpider 9776282
